data_7057543
loop_
_publ_author_name
'Otero, Yomaira'
'Pe\~na, Deisy'
'Lescop, Christophe'
'\'Avila, Edward'
'Arce, Alejandro'
'Hissler, Muriel'
'R\'eau, Regis'
'Machado, Rub\'en'

_publ_section_title
;
 Reaction of carbonyl trinuclear clusters with
 2,5-bis(2-thienyl)-1-phenyl-phosphole as a ligand: a new pathway to
 ruthenacyclopentadiene and cyclopentadienone ruthenium complexes
;
_journal_issue 14
_journal_name_full 'New Journal of Chemistry'
_journal_page_first 12234
_journal_paper_doi 10.1039/C8NJ01442F
_journal_volume 42
_journal_year 2018
_chemical_formula_moiety 'C43 H33 O5 P Ru2 S4'
_chemical_formula_sum 'C43 H33 O5 P Ru2 S4'
_chemical_formula_weight 991.11
_space_group_crystal_system monoclinic
_space_group_IT_number 14
_space_group_name_Hall '-P 2ybc'
_space_group_name_H-M_alt 'P 1 21/c 1'
_symmetry_Int_Tables_number 14
_symmetry_space_group_name_Hall '-P 2ybc'
_symmetry_space_group_name_H-M 'P 1 21/c 1'
_atom_sites_solution_primary direct
_audit_creation_date 2017-11-23
_audit_creation_method
;
Olex2 1.2
(compiled 2017.08.10 svn.r3458 for OlexSys, GUI svn.r5381)
;
_audit_update_record
;
2018-02-06 deposited with the CCDC.
2018-06-19 downloaded from the CCDC.
;
_cell_angle_alpha 90
_cell_angle_beta 100.314(2)
_cell_angle_gamma 90
_cell_formula_units_Z 4
_cell_length_a 10.9476(5)
_cell_length_b 18.3390(9)
_cell_length_c 19.9476(9)
_cell_measurement_reflns_used 8134
_cell_measurement_temperature 100(2)
_cell_measurement_theta_max 26.43
_cell_measurement_theta_min 2.22
_cell_volume 3940.1(3)
_computing_molecular_graphics 'Olex2 (Dolomanov et al., 2009)'
_computing_publication_material 'Olex2 (Dolomanov et al., 2009)'
_computing_structure_refinement 'olex2.refine (Bourhis et al., 2015)'
_computing_structure_solution 'ShelXS (Sheldrick, 2008)'
_diffrn_ambient_temperature 100(2)
_diffrn_measured_fraction_theta_full 0.9958
_diffrn_measured_fraction_theta_max 0.9958
_diffrn_measurement_device_type 'APEXII, Bruker-AXS'
_diffrn_measurement_method 'CCD rotation images, thick slices'
_diffrn_orient_matrix_type 'by SAINT Bruker-AXS'
_diffrn_orient_matrix_UB_11 -0.41612E-2
_diffrn_orient_matrix_UB_12 -0.496756E-1
_diffrn_orient_matrix_UB_13 0.201428E-1
_diffrn_orient_matrix_UB_21 -0.526547E-1
_diffrn_orient_matrix_UB_22 0.196867E-1
_diffrn_orient_matrix_UB_23 0.319373E-1
_diffrn_orient_matrix_UB_31 -0.763561E-1
_diffrn_orient_matrix_UB_32 -0.108686E-1
_diffrn_orient_matrix_UB_33 -0.342147E-1
_diffrn_radiation_type 'Mo K\a'
_diffrn_radiation_wavelength 0.71073
_diffrn_reflns_av_R_equivalents 0.0274
_diffrn_reflns_av_unetI/netI 0.0268
_diffrn_reflns_limit_h_max 13
_diffrn_reflns_limit_h_min -13
_diffrn_reflns_limit_k_max 22
_diffrn_reflns_limit_k_min -22
_diffrn_reflns_limit_l_max 24
_diffrn_reflns_limit_l_min -23
_diffrn_reflns_number 26445
_diffrn_reflns_theta_full 26.4359
_diffrn_reflns_theta_max 26.44
_diffrn_reflns_theta_min 2.35
_diffrn_source 'Enraf Nonius FR590'
_exptl_absorpt_coefficient_mu 1.066
_exptl_absorpt_correction_T_max 0.895
_exptl_absorpt_correction_T_min 0.687
_exptl_absorpt_correction_type multi-scan
_exptl_absorpt_process_details 'Sheldrick,G.M.(2002). SADABS, Bruker AXS Inc.'
_exptl_crystal_colour orange
_exptl_crystal_density_diffrn 1.6707
_exptl_crystal_density_method 'not measured'
_exptl_crystal_description prism
_exptl_crystal_F_000 1985.1407
_exptl_crystal_size_max 0.40
_exptl_crystal_size_mid 0.30
_exptl_crystal_size_min 0.10
_refine_diff_density_max 0.6416
_refine_diff_density_min -0.6134
_refine_diff_density_rms 0.1052
_refine_ls_d_res_high 0.7982
_refine_ls_d_res_low 8.6520
_refine_ls_extinction_expression Fc^*^=kFc[1+0.001xFc^2^\l^3^/sin(2\q)]^-1/4^
_refine_ls_goodness_of_fit_ref 1.0594
_refine_ls_hydrogen_treatment constr
_refine_ls_matrix_type full
_refine_ls_number_constraints 94
_refine_ls_number_parameters 545
_refine_ls_number_reflns 8075
_refine_ls_number_restraints 223
_refine_ls_restrained_S_all 1.0440
_refine_ls_R_factor_all 0.0331
_refine_ls_R_factor_gt 0.0306
_refine_ls_shift/su_max 0.0463
_refine_ls_shift/su_mean 0.0002
_refine_ls_structure_factor_coef Fsqd
_refine_ls_weighting_details 'w=1/[\s^2^(Fo^2^)+(0.0154P)^2^+9.2597P] where P=(Fo^2^+2Fc^2^)/3'
_refine_ls_weighting_scheme calc
_refine_ls_wR_factor_gt 0.0638
_refine_ls_wR_factor_ref 0.0650
_reflns_Friedel_coverage 0.0
_reflns_limit_h_max 13
_reflns_limit_h_min -13
_reflns_limit_k_max 22
_reflns_limit_k_min 0
_reflns_limit_l_max 24
_reflns_limit_l_min 0
_reflns_number_gt 7681
_reflns_number_total 8075
_reflns_threshold_expression I>=2u(I)
_cod_data_source_file c8nj01442f2.cif
_cod_data_source_block Compound_4
_cod_depositor_comments 'Adding full bibliography for 7057540--7057543.cif.'
_cod_database_code 7057543
_olex2_refinement_description
;
1. Fixed Uiso
 At 1.2 times of:
  All C(H) groups, All C(H,H) groups
2. Rigid bond restraints
 C13A, S2A, C14A, C15A, C16A
 with sigma for 1-2 distances of 0.01 and sigma for 1-3 distances of 0.01
 C13B, S2B, C14B, C15B, C16B
 with sigma for 1-2 distances of 0.01 and sigma for 1-3 distances of 0.01
 S4A, C35B, C36A, C37A, C38A
 with sigma for 1-2 distances of 0.01 and sigma for 1-3 distances of 0.01
 S4B, C35B, C36B, C37B, C38B
 with sigma for 1-2 distances of 0.01 and sigma for 1-3 distances of 0.01
 C30A, S3A, C31A, C32A, C33A
 with sigma for 1-2 distances of 0.01 and sigma for 1-3 distances of 0.01
 C30B, S3B, C31B, C32B, C33B
 with sigma for 1-2 distances of 0.01 and sigma for 1-3 distances of 0.01
3. Uiso/Uaniso restraints and constraints
C13A \\sim S2A \\sim C14A \\sim C15A \\sim C16A: within 2A with sigma of 0.04
and sigma for terminal atoms of 0.08
C13B \\sim S2B \\sim C14B \\sim C15B \\sim C16B: within 2A with sigma of 0.04
and sigma for terminal atoms of 0.08
S4A \\sim C35A \\sim C36A \\sim C37A \\sim C38A: within 2A with sigma of 0.04
and sigma for terminal atoms of 0.08
S4B \\sim C35A \\sim C36B \\sim C37B \\sim C38B: within 2A with sigma of 0.04
and sigma for terminal atoms of 0.08
C30A \\sim S3A \\sim C31A \\sim C32A \\sim C33A: within 2A with sigma of 0.04
and sigma for terminal atoms of 0.08
C30B \\sim S3B \\sim C31B \\sim C32B \\sim C33B: within 2A with sigma of 0.04
and sigma for terminal atoms of 0.08
Uanis(S2A) = Uanis(S2B)
Uanis(C13A) = Uanis(C13B)
Uanis(C14A) = Uanis(C14B)
Uanis(C15A) = Uanis(C15B)
Uanis(C16A) = Uanis(C16B)
Uanis(S4A) = Uanis(S4B)
Uanis(C35A) = Uanis(C35B)
Uanis(C36A) = Uanis(C36B)
Uanis(C37A) = Uanis(C37B)
Uanis(C38A) = Uanis(C38B)
Uanis(S3A) = Uanis(S3B)
Uanis(C30A) = Uanis(C30B)
Uanis(C31A) = Uanis(C31B)
Uanis(C32A) = Uanis(C32B)
Uanis(C33A) = Uanis(C33B)
4. Same fragment restrains
{C13B, S2B, C14B, C15B, C16B} sigma for 1-2: 0.02, 1-3: 0.04
{C13A, S2A, C14A, C15A, C16A} sigma for 1-2: 0.02, 1-3: 0.04
as
{C13A, S2A, C14A, C15A, C16A}
{S3B, C30B, C31B, C32B, C33B} sigma for 1-2: 0.02, 1-3: 0.04
{S3A, C30A, C31A, C32A, C33A} sigma for 1-2: 0.02, 1-3: 0.04
as
{S3A, C30A, C31A, C32A, C33A}
{S4A, C35B, C36A, C37A, C38A} sigma for 1-2: 0.02, 1-3: 0.04
{S4B, C35B, C36B, C37B, C38B} sigma for 1-2: 0.02, 1-3: 0.04
as
{S4A, C35A, C36A, C37A, C38A}
5. Others
 Sof(S3A)=Sof(C30A)=Sof(C31A)=Sof(H31A)=Sof(C32A)=Sof(H32A)=Sof(C33A)=
 Sof(H33A)=1-FVAR(1)
 Sof(S3B)=Sof(C30B)=Sof(C31B)=Sof(H31B)=Sof(C32B)=Sof(H32B)=Sof(C33B)=
 Sof(H33B)=FVAR(1)
 Sof(S4A)=Sof(C35A)=Sof(C36A)=Sof(H36A)=Sof(C37A)=Sof(H37A)=Sof(C38A)=
 Sof(H38A)=1-FVAR(2)
 Sof(S4B)=Sof(C35B)=Sof(C36B)=Sof(H36B)=Sof(C37B)=Sof(H37B)=Sof(C38B)=
 Sof(H38B)=FVAR(2)
 Sof(C13B)=Sof(S2B)=Sof(C14B)=Sof(H14B)=Sof(C15B)=Sof(H15B)=Sof(C16B)=
 Sof(H16B)=1-FVAR(3)
 Sof(C13A)=Sof(S2A)=Sof(C14A)=Sof(H14A)=Sof(C15A)=Sof(H15A)=Sof(C16A)=
 Sof(H16A)=FVAR(3)
6.a Secondary CH2 refined with riding coordinates:
 C2(H2a,H2b), C3(H3a,H3b), C4(H4a,H4b), C5(H5a,H5b), C24(H24a,H24b), C25(H25a,
 H25b), C26(H26a,H26b), C27(H27a,H27b)
6.b Aromatic/amide H refined with riding coordinates:
 C9(H9), C10(H10), C11(H11), C14A(H14A), C15A(H15A), C16A(H16A), C14B(H14B),
 C15B(H15B), C16B(H16B), C18(H18), C19(H19), C20(H20), C21(H21), C22(H22),
 C31A(H31A), C32A(H32A), C33A(H33A), C31B(H31B), C32B(H32B), C33B(H33B),
 C36A(H36A), C37A(H37A), C38A(H38A), C36B(H36B), C37B(H37B), C38B(H38B)
;
_olex2_submission_special_instructions 'No special instructions were received'

loop_
_space_group_symop_id
_space_group_symop_operation_xyz
1 x,y,z
2 -x,y+1/2,-z+1/2
3 -x,-y,-z
4 x,-y-1/2,z-1/2

loop_
_atom_site_label
_atom_site_type_symbol
_atom_site_fract_x
_atom_site_fract_y
_atom_site_fract_z
_atom_site_U_iso_or_equiv
_atom_site_adp_type
_atom_site_occupancy
_atom_site_refinement_flags_posn
_atom_site_refinement_flags_adp
_atom_site_disorder_group
Ru1 Ru 0.8397445(12) 0.2252672(12) 0.3602322(12) 0.01050(5) Uani 1.000000 . . .
Ru2 Ru 0.9355312(12) 0.3574321(12) 0.4024795(12) 0.01165(5) Uani 1.000000 . . .
P1 P 0.6803497(12) 0.1459716(12) 0.3705701(12) 0.01183(10) Uani 1.000000 . . .
S1 S 0.6203303(12) 0.0067507(12) 0.1809381(12) 0.02279(11) Uani 1.000000 . . .
C1 C 0.4925401(12) 0.1264200(12) 0.2713899(12) 0.01652(19) Uani 1.000000 . . .
C2 C 0.4104100(12) 0.1081601(12) 0.2039099(12) 0.0208(2) Uani 1.000000 . . .
H2a H 0.4575776(12) 0.1147199(12) 0.1675614(12) 0.0250(2) Uiso 1.000000 R . .
H2b H 0.3863130(12) 0.0572782(12) 0.2042039(12) 0.0250(2) Uiso 1.000000 R . .
C3 C 0.2933401(12) 0.1553499(12) 0.1891702(12) 0.0256(2) Uani 1.000000 . . .
H3a H 0.3152940(12) 0.2046511(12) 0.1783002(12) 0.0307(2) Uiso 1.000000 R . .
H3b H 0.2368454(12) 0.1358702(12) 0.1502514(12) 0.0307(2) Uiso 1.000000 R . .
C4 C 0.2303099(12) 0.1563399(12) 0.2510201(12) 0.0254(2) Uani 1.000000 . . .
H4a H 0.1503855(12) 0.1804114(12) 0.2396302(12) 0.0305(2) Uiso 1.000000 R . .
H4b H 0.2164100(12) 0.1067653(12) 0.2648546(12) 0.0305(2) Uiso 1.000000 R . .
C5 C 0.3120200(12) 0.1968298(12) 0.3096200(12) 0.0198(2) Uani 1.000000 . . .
H5a H 0.3094674(12) 0.2485865(12) 0.2994401(12) 0.0237(2) Uiso 1.000000 R . .
H5b H 0.2780386(12) 0.1899134(12) 0.3508627(12) 0.0237(2) Uiso 1.000000 R . .
C6 C 0.4455600(12) 0.1717801(12) 0.3224000(12) 0.01557(19) Uani 1.000000 . . .
C7 C 0.6105601(12) 0.1011802(12) 0.2910699(12) 0.01527(19) Uani 1.000000 . . .
C8 C 0.6784400(12) 0.0472298(12) 0.2594002(12) 0.01497(19) Uani 1.000000 . . .
C9 C 0.7910199(12) 0.0160202(12) 0.2860699(12) 0.0211(2) Uani 1.000000 . . .
H9 H 0.8374783(12) 0.0295209(12) 0.3279217(12) 0.0253(2) Uiso 1.000000 R . .
C10 C 0.8297201(12) -0.0382799(12) 0.2442898(12) 0.0239(2) Uani 1.000000 . . .
H10 H 0.9043812(12) -0.0634585(12) 0.2551801(12) 0.0286(2) Uiso 1.000000 R . .
C11 C 0.7455300(12) -0.0496099(12) 0.1863401(12) 0.0247(2) Uani 1.000000 . . .
H11 H 0.7551104(12) -0.0840800(12) 0.1534794(12) 0.0296(2) Uiso 1.000000 R . .
C12 C 0.5308100(12) 0.1845702(12) 0.3803701(12) 0.01405(19) Uani 1.000000 . . .
C13A C 0.5144999(12) 0.2202001(12) 0.4425602(12) 0.01169(19) Uani 0.8963700(12) D U 1
S2A S 0.3915997(12) 0.2820490(12) 0.4462998(12) 0.02268(12) Uani 0.8963700(12) D U 1
C14A C 0.5816101(12) 0.2131799(12) 0.5064999(12) 0.0195(2) Uani 0.8963700(12) D U 1
H14A H 0.6511915(12) 0.1832552(12) 0.5156177(12) 0.0234(2) Uiso 0.8963700(12) R . 1
C15A C 0.5402799(12) 0.2536400(12) 0.5583601(12) 0.0190(2) Uani 0.8963700(12) D U 1
H15A H 0.5781277(12) 0.2529478(12) 0.6039789(12) 0.0228(2) Uiso 0.8963700(12) R . 1
C16A C 0.4370600(12) 0.2941100(12) 0.5327500(12) 0.0221(2) Uani 0.8963700(12) D U 1
H16A H 0.3964522(12) 0.3244687(12) 0.5589901(12) 0.0266(2) Uiso 0.8963700(12) R . 1
C13B C 0.4898700(12) 0.2346200(12) 0.4422800(12) 0.01169(19) Uani 0.1036300(12) D U 2
S2B S 0.6020300(12) 0.1985500(12) 0.5214700(12) 0.02268(12) Uani 0.1036300(12) D U 2
C14B C 0.4390400(12) 0.2843600(12) 0.4496300(12) 0.0195(2) Uani 0.1036300(12) D U 2
H14B H 0.4009522(12) 0.3140751(12) 0.4141957(12) 0.0234(2) Uiso 0.1036300(12) R . 2
C15B C 0.4378100(12) 0.2979900(12) 0.5171400(12) 0.0190(2) Uani 0.1036300(12) D U 2
H15B H 0.3838603(12) 0.3310214(12) 0.5319102(12) 0.0228(2) Uiso 0.1036300(12) R . 2
C16B C 0.5093500(12) 0.2649000(12) 0.5534300(12) 0.0221(2) Uani 0.1036300(12) D U 2
H16B H 0.5191468(12) 0.2727807(12) 0.6001436(12) 0.0266(2) Uiso 0.1036300(12) R . 2
C17 C 0.7060399(12) 0.0707402(12) 0.4321902(12) 0.01485(19) Uani 1.000000 . . .
C18 C 0.6120499(12) 0.0193201(12) 0.4316501(12) 0.0217(2) Uani 1.000000 . . .
H18 H 0.5388190(12) 0.0233065(12) 0.4000268(12) 0.0260(2) Uiso 1.000000 R . .
C19 C 0.6272200(12) -0.0377901(12) 0.4780699(12) 0.0239(2) Uani 1.000000 . . .
H19 H 0.5650585(12) -0.0725612(12) 0.4769800(12) 0.0287(2) Uiso 1.000000 R . .
C20 C 0.7352599(12) -0.0427700(12) 0.5259901(12) 0.0222(2) Uani 1.000000 . . .
H20 H 0.7445328(12) -0.0801388(12) 0.5580182(12) 0.0266(2) Uiso 1.000000 R . .
C21 C 0.8296301(12) 0.0076502(12) 0.5264597(12) 0.0220(2) Uani 1.000000 . . .
H21 H 0.9023742(12) 0.0037516(12) 0.5584674(12) 0.0264(2) Uiso 1.000000 R . .
C22 C 0.8157500(12) 0.0641000(12) 0.4791299(12) 0.01770(19) Uani 1.000000 . . .
H22 H 0.8798046(12) 0.0973565(12) 0.4788969(12) 0.0212(2) Uiso 1.000000 R . .
C23 C 0.7323100(12) 0.3587301(12) 0.4180898(12) 0.01483(19) Uani 1.000000 . . .
C24 C 0.6525500(12) 0.4259901(12) 0.4232001(12) 0.0196(2) Uani 1.000000 . . .
H24a H 0.6777009(12) 0.4642882(12) 0.3950043(12) 0.0236(2) Uiso 1.000000 R . .
H24b H 0.5666611(12) 0.4140963(12) 0.4050468(12) 0.0236(2) Uiso 1.000000 R . .
C25 C 0.6609500(12) 0.4550701(12) 0.4958801(12) 0.0222(2) Uani 1.000000 . . .
H25a H 0.6401073(12) 0.5065262(12) 0.4940694(12) 0.0266(2) Uiso 1.000000 R . .
H25b H 0.6009110(12) 0.4297988(12) 0.5177997(12) 0.0266(2) Uiso 1.000000 R . .
C26 C 0.7902900(12) 0.4448301(12) 0.5380998(12) 0.0204(2) Uani 1.000000 . . .
H26a H 0.8511969(12) 0.4688838(12) 0.5159055(12) 0.0245(2) Uiso 1.000000 R . .
H26b H 0.7939684(12) 0.4665938(12) 0.5827369(12) 0.0245(2) Uiso 1.000000 R . .
C27 C 0.8196401(12) 0.3638698(12) 0.5455798(12) 0.01772(19) Uani 1.000000 . . .
H27a H 0.9031574(12) 0.3575758(12) 0.5710366(12) 0.0213(2) Uiso 1.000000 R . .
H27b H 0.7626141(12) 0.3409366(12) 0.5711532(12) 0.0213(2) Uiso 1.000000 R . .
C28 C 0.8093701(12) 0.3268200(12) 0.4769398(12) 0.01402(19) Uani 1.000000 . . .
C29 C 0.7420699(12) 0.3245002(12) 0.3552998(12) 0.01351(19) Uani 1.000000 . . .
S3A S 0.5161399(12) 0.3375202(12) 0.2671203(12) 0.02234(14) Uani 0.3137900(12) D U 1
C30A C 0.6770794(12) 0.3495094(12) 0.2932708(12) 0.01418(19) Uani 0.3137900(12) D U 1
C31A C 0.7106399(12) 0.3930497(12) 0.2414201(12) 0.0285(2) Uani 0.3137900(12) D U 1
H31A H 0.7916236(12) 0.4104598(12) 0.2470602(12) 0.0342(2) Uiso 0.3137900(12) R . 1
C32A C 0.6297000(12) 0.4111800(12) 0.1827800(12) 0.0281(2) Uani 0.3137900(12) D U 1
H32A H 0.6484328(12) 0.4331175(12) 0.1438218(12) 0.0337(2) Uiso 0.3137900(12) R . 1
C33A C 0.5204700(12) 0.3907400(12) 0.1939099(12) 0.0248(2) Uani 0.3137900(12) D U 1
H33A H 0.4480610(12) 0.4037608(12) 0.1643955(12) 0.0298(2) Uiso 0.3137900(12) R . 1
S3B S 0.7502803(12) 0.3960084(12) 0.2320194(12) 0.02234(14) Uani 0.6862100(12) D U 2
C30B C 0.6708691(12) 0.3569884(12) 0.2894419(12) 0.01418(19) Uani 0.6862100(12) D U 2
C31B C 0.5472800(12) 0.3522602(12) 0.2624002(12) 0.0285(2) Uani 0.6862100(12) D U 2
H31B H 0.4905215(12) 0.3317747(12) 0.2864828(12) 0.0342(2) Uiso 0.6862100(12) R . 2
C32B C 0.5111500(12) 0.3797099(12) 0.1970299(12) 0.0281(2) Uani 0.6862100(12) D U 2
H32B H 0.4306007(12) 0.3791514(12) 0.1723293(12) 0.0337(2) Uiso 0.6862100(12) R . 2
C33B C 0.6121099(12) 0.4076400(12) 0.1746199(12) 0.0248(2) Uani 0.6862100(12) D U 2
H33B H 0.6074992(12) 0.4306718(12) 0.1327052(12) 0.0298(2) Uiso 0.6862100(12) R . 2
C34 C 0.8778199(12) 0.2639998(12) 0.4626203(12) 0.01308(19) Uani 1.000000 . . .
S4A S 0.9501500(12) 0.2076000(12) 0.5950599(12) 0.02071(13) Uani 0.1772600(12) D U 1
C35A C 0.9853300(12) 0.2244700(12) 0.5170102(12) 0.01224(19) Uani 0.1772600(12) D U 1
C36A C 1.1123800(12) 0.2035100(12) 0.5042600(12) 0.0202(2) Uani 0.1772600(12) D U 1
H36A H 1.1492612(12) 0.2073931(12) 0.4658803(12) 0.0243(2) Uiso 0.1772600(12) R . 1
C37A C 1.1595600(12) 0.1740500(12) 0.5749400(12) 0.0291(2) Uani 0.1772600(12) D U 1
H37A H 1.2406587(12) 0.1569733(12) 0.5860152(12) 0.0349(2) Uiso 0.1772600(12) R . 1
C38A C 1.0845500(12) 0.1722200(12) 0.6226800(12) 0.0293(2) Uani 0.1772600(12) D U 1
H38A H 1.1082306(12) 0.1528032(12) 0.6661345(12) 0.0351(2) Uiso 0.1772600(12) R . 1
S4B S 1.1003303(12) 0.1946492(12) 0.5158893(12) 0.02071(13) Uani 0.8227400(12) D U 2
C35B C 0.9537901(12) 0.2287300(12) 0.5206297(12) 0.01224(19) Uani 0.8227400(12) D U 2
C36B C 0.9189400(12) 0.2092801(12) 0.5831199(12) 0.0202(2) Uani 0.8227400(12) D U 2
H36B H 0.8435038(12) 0.2209998(12) 0.5956688(12) 0.0243(2) Uiso 0.8227400(12) R . 2
C37B C 1.0178900(12) 0.1683600(12) 0.6249100(12) 0.0291(2) Uani 0.8227400(12) D U 2
H37B H 1.0123297(12) 0.1516655(12) 0.6682845(12) 0.0349(2) Uiso 0.8227400(12) R . 2
C38B C 1.1192000(12) 0.1563101(12) 0.5958500(12) 0.0293(2) Uani 0.8227400(12) D U 2
H38B H 1.1893686(12) 0.1307644(12) 0.6164046(12) 0.0351(2) Uiso 0.8227400(12) R . 2
C100 C 0.8056900(12) 0.2141699(12) 0.2624300(12) 0.01719(19) Uani 1.000000 . . .
O100 O 0.7840300(12) 0.2086898(12) 0.2046396(12) 0.02609(19) Uani 1.000000 . . .
C101 C 0.9660200(12) 0.1514101(12) 0.3655499(12) 0.01540(19) Uani 1.000000 . . .
O101 O 1.0437000(12) 0.1103098(12) 0.3623296(12) 0.02310(19) Uani 1.000000 . . .
C200 C 1.0140300(12) 0.3117698(12) 0.3347400(12) 0.01755(19) Uani 1.000000 . . .
O200 O 1.0774800(12) 0.2993200(12) 0.2958501(12) 0.02314(19) Uani 1.000000 . . .
C201 C 0.9333601(12) 0.4568599(12) 0.3712797(12) 0.0192(2) Uani 1.000000 . . .
O201 O 0.9298901(12) 0.5160198(12) 0.3547200(12) 0.03131(19) Uani 1.000000 . . .
C202 C 1.0833100(12) 0.3753598(12) 0.4674602(12) 0.0189(2) Uani 1.000000 . . .
O202 O 1.1700699(12) 0.3854000(12) 0.5075399(12) 0.02851(19) Uani 1.000000 . . .

loop_
_atom_site_aniso_label
_atom_site_aniso_U_11
_atom_site_aniso_U_22
_atom_site_aniso_U_33
_atom_site_aniso_U_12
_atom_site_aniso_U_13
_atom_site_aniso_U_23
Ru1 0.01207(8) 0.01156(9) 0.00787(9) 0.00047(7) 0.00180(7) 0.00007(7)
Ru2 0.01195(8) 0.01127(9) 0.01153(9) -0.00009(7) 0.00153(7) 0.00105(7)
P1 0.01307(12) 0.0130(2) 0.0095(2) -0.00020(17) 0.00238(17) -0.0008(2)
S1 0.02737(13) 0.0264(3) 0.0149(2) -0.00027(18) 0.00460(18) -0.0079(2)
C1 0.01775(14) 0.0193(4) 0.0125(4) -0.0037(2) 0.0027(2) -0.0010(4)
C2 0.01992(14) 0.0307(4) 0.0114(4) -0.0030(2) 0.0017(2) -0.0035(4)
C3 0.01946(14) 0.0388(4) 0.0162(4) 0.0005(2) -0.0030(2) -0.0056(4)
C4 0.01371(14) 0.0362(4) 0.0255(4) -0.0000(2) 0.0010(2) -0.0103(4)
C5 0.01380(14) 0.0289(4) 0.0161(4) 0.0002(2) 0.0014(2) -0.0061(4)
C6 0.01455(14) 0.0198(4) 0.0130(4) -0.0019(2) 0.0043(2) 0.0016(4)
C7 0.01983(14) 0.0155(4) 0.0110(4) -0.0050(2) 0.0043(2) -0.0014(4)
C8 0.02094(14) 0.0131(4) 0.0116(4) -0.0040(2) 0.0050(2) 0.0010(4)
C9 0.02538(14) 0.0204(4) 0.0178(4) 0.0010(2) 0.0046(2) -0.0024(4)
C10 0.03363(14) 0.0183(4) 0.0213(4) 0.0078(2) 0.0091(2) 0.0023(4)
C11 0.03832(14) 0.0194(4) 0.0189(4) 0.0036(2) 0.0120(2) -0.0042(4)
C12 0.01270(14) 0.0149(4) 0.0152(4) -0.0010(2) 0.0043(2) -0.0003(4)
C13A 0.00766(14) 0.0143(4) 0.0141(4) 0.0047(2) 0.0046(2) 0.0005(4)
S2A 0.01939(13) 0.0326(3) 0.0153(3) 0.00846(19) 0.00119(18) -0.0072(2)
C14A 0.01554(14) 0.0224(4) 0.0196(4) 0.0028(2) 0.0006(2) -0.0005(4)
C15A 0.01699(14) 0.0247(4) 0.0141(4) 0.0023(2) -0.0006(2) -0.0010(4)
C16A 0.02178(14) 0.0337(4) 0.0113(4) 0.0043(2) 0.0040(2) -0.0078(4)
C13B 0.00766(14) 0.0143(4) 0.0141(4) 0.0047(2) 0.0046(2) 0.0005(4)
S2B 0.01939(13) 0.0326(3) 0.0153(3) 0.00846(19) 0.00119(18) -0.0072(2)
C14B 0.01554(14) 0.0224(4) 0.0196(4) 0.0028(2) 0.0006(2) -0.0005(4)
C15B 0.01699(14) 0.0247(4) 0.0141(4) 0.0023(2) -0.0006(2) -0.0010(4)
C16B 0.02178(14) 0.0337(4) 0.0113(4) 0.0043(2) 0.0040(2) -0.0078(4)
C17 0.01936(14) 0.0137(4) 0.0123(4) 0.0016(2) 0.0050(2) 0.0006(4)
C18 0.01863(14) 0.0265(4) 0.0192(4) -0.0039(2) 0.0017(2) 0.0043(4)
C19 0.02414(14) 0.0221(4) 0.0271(4) -0.0049(2) 0.0088(2) 0.0050(4)
C20 0.02814(14) 0.0178(4) 0.0225(4) 0.0038(2) 0.0098(2) 0.0079(4)
C21 0.02255(14) 0.0200(4) 0.0227(4) 0.0037(2) 0.0022(2) 0.0038(4)
C22 0.01938(14) 0.0166(4) 0.0177(4) -0.0005(2) 0.0049(2) 0.0007(4)
C23 0.01466(14) 0.0146(4) 0.0156(4) -0.0010(2) 0.0036(2) 0.0001(4)
C24 0.01799(14) 0.0183(4) 0.0221(4) 0.0038(2) 0.0022(2) -0.0030(4)
C25 0.01989(14) 0.0207(4) 0.0268(4) 0.0034(2) 0.0061(2) -0.0057(4)
C26 0.02143(14) 0.0205(4) 0.0201(4) -0.0004(2) 0.0056(2) -0.0069(4)
C27 0.02328(14) 0.0170(4) 0.0127(4) 0.0001(2) 0.0027(2) -0.0033(4)
C28 0.01375(14) 0.0141(4) 0.0149(4) -0.0020(2) 0.0045(2) -0.0016(4)
C29 0.01290(14) 0.0151(4) 0.0120(4) 0.0018(2) 0.0008(2) 0.0022(4)
S3A 0.02269(13) 0.0278(3) 0.0160(3) 0.0037(2) 0.0022(2) 0.0088(3)
C30A 0.01617(14) 0.0132(4) 0.0116(4) 0.0055(2) -0.0016(2) 0.0009(4)
C31A 0.03311(14) 0.0308(4) 0.0237(4) 0.0030(2) 0.0109(2) 0.0113(4)
C32A 0.02818(14) 0.0243(4) 0.0283(4) -0.0029(2) -0.0044(2) 0.0036(4)
C33A 0.02692(14) 0.0287(4) 0.0151(4) 0.0087(2) -0.0063(2) 0.0053(4)
S3B 0.02269(13) 0.0278(3) 0.0160(3) 0.0037(2) 0.0022(2) 0.0088(3)
C30B 0.01617(14) 0.0132(4) 0.0116(4) 0.0055(2) -0.0016(2) 0.0009(4)
C31B 0.03311(14) 0.0308(4) 0.0237(4) 0.0030(2) 0.0109(2) 0.0113(4)
C32B 0.02818(14) 0.0243(4) 0.0283(4) -0.0029(2) -0.0044(2) 0.0036(4)
C33B 0.02692(14) 0.0287(4) 0.0151(4) 0.0087(2) -0.0063(2) 0.0053(4)
C34 0.01551(14) 0.0131(4) 0.0105(4) -0.0017(2) 0.0019(2) -0.0012(4)
S4A 0.01733(13) 0.0248(3) 0.0186(3) 0.00490(19) -0.00045(19) 0.0029(3)
C35A 0.01344(14) 0.0118(4) 0.0109(4) 0.0048(2) 0.0005(2) -0.0029(4)
C36A 0.01602(14) 0.0264(4) 0.0151(4) 0.0076(2) -0.0058(2) 0.0003(4)
C37A 0.04126(14) 0.0314(4) 0.0126(4) 0.0066(2) -0.0009(2) 0.0047(4)
C38A 0.03399(14) 0.0276(4) 0.0215(4) 0.0113(2) -0.0078(2) 0.0047(4)
S4B 0.01733(13) 0.0248(3) 0.0186(3) 0.00490(19) -0.00045(19) 0.0029(3)
C35B 0.01344(14) 0.0118(4) 0.0109(4) 0.0048(2) 0.0005(2) -0.0029(4)
C36B 0.01602(14) 0.0264(4) 0.0151(4) 0.0076(2) -0.0058(2) 0.0003(4)
C37B 0.04126(14) 0.0314(4) 0.0126(4) 0.0066(2) -0.0009(2) 0.0047(4)
C38B 0.03399(14) 0.0276(4) 0.0215(4) 0.0113(2) -0.0078(2) 0.0047(4)
C100 0.01805(14) 0.0148(4) 0.0195(4) -0.0006(2) 0.0055(2) 0.0023(4)
O100 0.03731(14) 0.0306(4) 0.0101(4) -0.0051(2) 0.0035(2) -0.0014(4)
C101 0.01957(14) 0.0185(4) 0.0080(4) -0.0021(2) 0.0020(2) 0.0034(4)
O101 0.02186(14) 0.0259(4) 0.0223(4) 0.0089(2) 0.0062(2) 0.0015(4)
C200 0.01709(14) 0.0171(4) 0.0181(4) 0.0013(2) 0.0022(2) 0.0028(4)
O200 0.02384(14) 0.0223(4) 0.0268(4) -0.0016(2) 0.0139(2) -0.0002(4)
C201 0.01845(14) 0.0177(4) 0.0210(4) -0.0004(2) 0.0026(2) 0.0005(4)
O201 0.03580(14) 0.0167(4) 0.0397(4) -0.0000(2) 0.0022(2) 0.0065(4)
C202 0.02027(14) 0.0140(4) 0.0229(4) -0.0015(2) 0.0053(2) 0.0012(4)
O202 0.02292(14) 0.0250(4) 0.0321(4) -0.0025(2) -0.0101(2) 0.0005(4)

loop_
_atom_type_symbol
_atom_type_scat_dispersion_real
_atom_type_scat_dispersion_imag
_atom_type_scat_Cromer_Mann_a1
_atom_type_scat_Cromer_Mann_a2
_atom_type_scat_Cromer_Mann_a3
_atom_type_scat_Cromer_Mann_a4
_atom_type_scat_Cromer_Mann_b1
_atom_type_scat_Cromer_Mann_b2
_atom_type_scat_Cromer_Mann_b3
_atom_type_scat_Cromer_Mann_b4
_atom_type_scat_Cromer_Mann_c
_atom_type_scat_source
_atom_type_scat_dispersion_source
Ru -1.23940 0.83517 19.26740 12.91820 4.86337 1.56756 0.80852 8.43467 24.79970 94.29280 5.37873983383 'International Tables Volume C Table 6.1.1.4 (pp. 500-502)' 'Henke, Gullikson and Davis, At. Data and Nucl. Data Tables, 1993, 54, 2'
C 0.00347 0.00161 2.31000 1.02000 1.58860 0.86500 20.84390 10.20750 0.56870 51.65120 0.215599998832 'International Tables Volume C Table 6.1.1.4 (pp. 500-502)' 'Henke, Gullikson and Davis, At. Data and Nucl. Data Tables, 1993, 54, 2'
H 0.00000 0.00000 0.49300 0.32291 0.14019 0.04081 10.51090 26.12570 3.14236 57.79970 0.0030380000826 'International Tables Volume C Table 6.1.1.4 (pp. 500-502)' 'Henke, Gullikson and Davis, At. Data and Nucl. Data Tables, 1993, 54, 2'
O 0.01158 0.00611 3.04850 2.28680 1.54630 0.86700 13.27710 5.70110 0.32390 32.90890 0.250800013542 'International Tables Volume C Table 6.1.1.4 (pp. 500-502)' 'Henke, Gullikson and Davis, At. Data and Nucl. Data Tables, 1993, 54, 2'
P 0.10434 0.09671 6.43450 4.17910 1.78000 1.49080 1.90670 27.15700 0.52600 68.16450 1.11489999294 'International Tables Volume C Table 6.1.1.4 (pp. 500-502)' 'Henke, Gullikson and Davis, At. Data and Nucl. Data Tables, 1993, 54, 2'
S 0.12424 0.12443 6.90530 5.20340 1.43790 1.58630 1.46790 22.21510 0.25360 56.17200 0.866900026798 'International Tables Volume C Table 6.1.1.4 (pp. 500-502)' 'Henke, Gullikson and Davis, At. Data and Nucl. Data Tables, 1993, 54, 2'

loop_
_geom_angle_atom_site_label_1
_geom_angle_atom_site_label_2
_geom_angle_atom_site_label_3
_geom_angle
P1 Ru1 Ru2 142.2593(11)
C29 Ru1 Ru2 53.6348(7)
C29 Ru1 P1 99.3829(9)
C34 Ru1 Ru2 53.6047(9)
C34 Ru1 P1 98.3690(12)
C34 Ru1 C29 76.5368(11)
C100 Ru1 Ru2 113.6967(12)
C100 Ru1 P1 90.6628(10)
C100 Ru1 C29 92.2554(12)
C100 Ru1 C34 166.5693(15)
C101 Ru1 Ru2 112.1810(8)
C101 Ru1 P1 95.6649(11)
C101 Ru1 C29 164.8468(12)
C101 Ru1 C34 99.5769(11)
C101 Ru1 C100 89.3325(13)
C200 Ru1 Ru2 42.2550(7)
C200 Ru1 P1 173.9001(13)
C200 Ru1 C29 81.2438(9)
C200 Ru1 C34 87.6864(9)
C200 Ru1 C100 83.2458(10)
C200 Ru1 C101 83.9832(9)
C23 Ru2 Ru1 73.8669(8)
C28 Ru2 Ru1 74.6981(9)
C28 Ru2 C23 36.7345(7)
C29 Ru2 Ru1 49.1162(7)
C29 Ru2 C23 36.4584(8)
C29 Ru2 C28 64.4431(9)
C34 Ru2 Ru1 49.8133(9)
C34 Ru2 C23 64.1781(8)
C34 Ru2 C28 36.9132(8)
C34 Ru2 C29 71.5595(9)
C200 Ru2 Ru1 65.7004(9)
C200 Ru2 C23 131.7283(12)
C200 Ru2 C28 138.9203(14)
C200 Ru2 C29 95.4750(11)
C200 Ru2 C34 104.3279(13)
C201 Ru2 Ru1 139.7755(12)
C201 Ru2 C23 94.4541(10)
C201 Ru2 C28 118.1295(12)
C201 Ru2 C29 99.4055(10)
C201 Ru2 C34 155.0425(13)
C201 Ru2 C200 99.6042(14)
C202 Ru2 Ru1 126.6596(12)
C202 Ru2 C23 128.8871(14)
C202 Ru2 C28 97.9854(13)
C202 Ru2 C29 162.2689(15)
C202 Ru2 C34 93.0881(12)
C202 Ru2 C200 96.9609(10)
C202 Ru2 C201 90.9321(11)
C7 P1 Ru1 114.2573(14)
C12 P1 Ru1 118.1532(13)
C12 P1 C7 91.3525(10)
C17 P1 Ru1 120.3670(9)
C17 P1 C7 103.4956(14)
C17 P1 C12 104.6254(14)
C11 S1 C8 92.3693(12)
C6 C1 C2 120.7937(13)
C7 C1 C2 124.181(2)
C7 C1 C6 114.9804(18)
C3 C2 C1 112.8727(18)
C4 C3 C2 109.7256(17)
C5 C4 C3 109.7527(14)
C6 C5 C4 113.3957(17)
C5 C6 C1 120.0896(17)
C12 C6 C1 114.1748(14)
C12 C6 C5 125.670(2)
C1 C7 P1 108.9605(17)
C8 C7 P1 121.2017(12)
C8 C7 C1 129.8287(19)
C7 C8 S1 123.2484(13)
C9 C8 S1 109.0840(17)
C9 C8 C7 127.531(2)
C10 C9 C8 114.0666(18)
C11 C10 C9 112.3650(15)
C10 C11 S1 112.0991(18)
C6 C12 P1 109.3669(17)
C14A C13A S2A 107.9464(18)
C16A S2A C13A 92.2304(12)
C15A C14A C13A 116.5835(16)
C16A C15A C14A 111.2333(19)
C15A C16A S2A 112.0038(18)
C14B C13B S2B 116.103(2)
C16B S2B C13B 74.8608(11)
C15B C14B C13B 112.255(2)
C16B C15B C14B 113.543(2)
C15B C16B S2B 120.554(2)
C18 C17 P1 118.6039(14)
C22 C17 P1 121.8245(15)
C22 C17 C18 119.571(2)
C19 C18 C17 120.3405(15)
C20 C19 C18 119.7227(17)
C21 C20 C19 120.307(2)
C22 C21 C20 120.0984(15)
C21 C22 C17 119.9157(16)
C24 C23 Ru2 126.6098(14)
C28 C23 Ru2 70.5458(10)
C28 C23 C24 122.176(2)
C29 C23 Ru2 69.4709(10)
C29 C23 C24 123.3725(18)
C29 C23 C28 114.3809(17)
C25 C24 C23 113.9976(16)
C26 C25 C24 111.8687(15)
C27 C26 C25 109.4878(15)
C28 C27 C26 111.6604(18)
C23 C28 Ru2 72.7198(12)
C27 C28 Ru2 121.6449(13)
C27 C28 C23 119.4735(18)
C34 C28 Ru2 70.5531(13)
C34 C28 C23 114.545(2)
C34 C28 C27 125.8001(17)
Ru2 C29 Ru1 77.2490(8)
C23 C29 Ru1 117.2784(16)
C23 C29 Ru2 74.0707(11)
C33A S3A C30A 90.1369(12)
C31A C30A S3A 103.4430(14)
C32A C31A C30A 123.3068(14)
C33A C32A C31A 104.795(2)
C32A C33A S3A 117.3486(15)
C33B S3B C30B 90.3294(11)
C31B C30B S3B 110.3377(18)
C32B C31B C30B 116.3190(18)
C33B C32B C31B 109.4397(14)
C32B C33B S3B 113.4823(18)
Ru2 C34 Ru1 76.5820(11)
C28 C34 Ru1 116.1039(15)
C28 C34 Ru2 72.5337(13)
C38A S4A C35A 92.5062(13)
C36A C35A S4A 118.4082(15)
C37A C36A C35A 96.0407(17)
C38A C37A C36A 120.7808(14)
C37A C38A S4A 112.2104(18)
C38B S4B C35B 93.1653(14)
C36B C35B S4B 110.7591(15)
C37B C36B C35B 110.2060(15)
C38B C37B C36B 114.917(2)
C37B C38B S4B 110.9328(15)
O100 C100 Ru1 178.6977(18)
O101 C101 Ru1 172.752(2)
Ru2 C200 Ru1 72.0447(9)
O200 C200 Ru1 124.2115(18)
O200 C200 Ru2 163.7417(19)
O201 C201 Ru2 177.566(2)
O202 C202 Ru2 178.254(2)

loop_
_geom_bond_atom_site_label_1
_geom_bond_atom_site_label_2
_geom_bond_distance
Ru1 Ru2 2.71442(11)
Ru1 P1 2.30891(8)
Ru1 C29 2.10409(9)
Ru1 C34 2.13186(9)
Ru1 C100 1.93030(9)
Ru1 C101 1.92468(7)
Ru1 C200 2.60059(9)
Ru2 C23 2.30114(10)
Ru2 C28 2.27233(8)
Ru2 C29 2.24106(9)
Ru2 C34 2.24626(8)
Ru2 C200 1.91871(7)
Ru2 C201 1.92546(9)
Ru2 C202 1.91172(8)
P1 C7 1.82743(7)
P1 C12 1.82592(7)
P1 C17 1.83566(7)
S1 C8 1.74610(7)
S1 C11 1.70461(6)
C1 C2 1.51627(6)
C1 C6 1.47624(5)
C1 C7 1.36238(6)
C2 C3 1.53070(6)
C3 C4 1.51772(6)
C4 C5 1.53085(6)
C5 C6 1.50992(7)
C6 C12 1.36995(6)
C7 C8 1.44856(5)
C8 C9 1.37653(6)
C9 C10 1.41144(5)
C10 C11 1.35919(6)
C12 C13A 1.44122(6)
C12 C13B 1.66333(6)
C13A S2A 1.77152(6)
C13A C14A 1.35925(6)
S2A C16A 1.72137(8)
C14A C15A 1.41176(5)
C15A C16A 1.37187(5)
C13B S2B 1.93546(7)
C13B C14B 1.09199(5)
S2B C16B 1.77429(6)
C14B C15B 1.37210(7)
C15B C16B 1.14134(4)
C17 C18 1.39433(5)
C17 C22 1.38975(6)
C18 C19 1.38811(6)
C19 C20 1.38426(6)
C20 C21 1.38527(5)
C21 C22 1.39096(6)
C23 C24 1.52518(6)
C23 C28 1.44139(6)
C23 C29 1.42203(6)
C24 C25 1.53200(7)
C25 C26 1.52397(7)
C26 C27 1.52078(8)
C27 C28 1.51456(7)
C28 C34 1.43074(6)
C29 C30A 1.39008(6)
C29 C30B 1.52372(6)
S3A C30A 1.75944(8)
S3A C33A 1.76417(7)
C30A C31A 1.40656(5)
C31A C32A 1.37580(6)
C32A C33A 1.30951(6)
S3B C30B 1.71361(6)
S3B C33B 1.73907(7)
C30B C31B 1.36666(6)
C31B C32B 1.38764(6)
C32B C33B 1.36409(5)
C34 C35A 1.62193(6)
C34 C35B 1.45067(6)
S4A C35A 1.69785(8)
S4A C38A 1.61219(6)
C35A C36A 1.50788(7)
C36A C37A 1.51186(7)
C37A C38A 1.36468(6)
S4B C35B 1.73999(7)
S4B C38B 1.72138(7)
C35B C36B 1.41313(6)
C36B C37B 1.45195(5)
C37B C38B 1.35838(6)
C100 O100 1.13901(6)
C101 O101 1.14674(5)
C200 O200 1.15299(5)
C201 O201 1.13276(6)
C202 O202 1.14163(5)

loop_
_restr_u_rigid_atom_site_label_1
_restr_u_rigid_atom_site_label_2
_restr_u_rigid_target_weight_param
_restr_u_rigid_u_parallel
_restr_u_rigid_diff
C13A S2A 0.0100 0.0101 -0.0101
C13A C14A 0.0100 0.0156 -0.0030
C13A C15A 0.0100 0.0143 -0.0006
C13A C16A 0.0100 0.0095 -0.0007
S2A C14A 0.0100 0.0160 0.0025
S2A C15A 0.0100 0.0146 0.0037
S2A C16A 0.0100 0.0121 0.0033
C14A C15A 0.0100 0.0189 0.0020
C14A C16A 0.0100 0.0174 -0.0005
C15A C16A 0.0100 0.0197 -0.0070
C13B S2B 0.0100 0.0150 -0.0057
C13B C14B 0.0100 0.0131 -0.0106
C13B C15B 0.0100 0.0140 -0.0081
C13B C16B 0.0100 0.0111 0.0053
S2B C14B 0.0100 0.0180 0.0040
S2B C15B 0.0100 0.0179 -0.0021
S2B C16B 0.0100 0.0151 -0.0023
C14B C15B 0.0100 0.0177 0.0051
C14B C16B 0.0100 0.0169 0.0033
C15B C16B 0.0100 0.0197 -0.0088
S3A C30A 0.0100 0.0199 0.0070
S3A C31A 0.0100 0.0256 -0.0031
S3A C32A 0.0100 0.0244 -0.0133
S3A C33A 0.0100 0.0158 -0.0066
C30A C31A 0.0100 0.0157 0.0024
C30A C32A 0.0100 0.0173 -0.0132
C30A C33A 0.0100 0.0081 0.0001
C31A C32A 0.0100 0.0235 0.0062
C31A C33A 0.0100 0.0280 0.0143
C32A C33A 0.0100 0.0342 -0.0050
S3B C30B 0.0100 0.0188 -0.0020
S3B C31B 0.0100 0.0250 -0.0031
S3B C32B 0.0100 0.0247 -0.0025
S3B C33B 0.0100 0.0153 0.0049
C30B C31B 0.0100 0.0251 -0.0206
C30B C32B 0.0100 0.0146 -0.0113
C30B C33B 0.0100 0.0108 -0.0011
C31B C32B 0.0100 0.0211 -0.0051
C31B C33B 0.0100 0.0208 -0.0125
C32B C33B 0.0100 0.0351 -0.0053
S4A C37A 0.0100 0.0294 -0.0220
S4A C38A 0.0100 0.0166 -0.0060
C36A C37A 0.0100 0.0119 0.0017
C36A C38A 0.0100 0.0253 -0.0074
C37A C38A 0.0100 0.0373 -0.0105
S4B C35B 0.0100 0.0136 0.0069
S4B C36B 0.0100 0.0230 -0.0028
S4B C37B 0.0100 0.0228 -0.0015
S4B C38B 0.0100 0.0192 -0.0024
C35B C36B 0.0100 0.0198 -0.0094
C35B C37B 0.0100 0.0122 0.0005
C35B C38B 0.0100 0.0105 -0.0018
C36B C37B 0.0100 0.0148 -0.0131
C36B C38B 0.0100 0.0196 -0.0131
C37B C38B 0.0100 0.0404 -0.0029

loop_
_restr_u_similar_atom_site_label_1
_restr_u_similar_atom_site_label_2
_restr_u_similar_weight_param
C13A S2A 0.0400
C13A C14A 0.0400
S2A C16A 0.0400
C14A C15A 0.0400
C15A C16A 0.0400
C13B S2B 0.0400
C13B C14B 0.0400
S2B C16B 0.0400
C14B C15B 0.0400
C15B C16B 0.0400
S3A C30A 0.0400
S3A C33A 0.0400
C30A C31A 0.0400
C31A C32A 0.0400
C32A C33A 0.0400
S3B C30B 0.0400
S3B C33B 0.0400
C30B C31B 0.0400
C31B C32B 0.0400
C32B C33B 0.0400
S4A C35A 0.0400
S4A C38A 0.0400
C35A C36A 0.0400
C36A C37A 0.0400
C37A C38A 0.0400
S4B C38B 0.0400
C36B C37B 0.0400
C37B C38B 0.0400
